data_4337035
loop_
_publ_author_name
'Guoliang Liu'
'Zhanfeng Ju'
'Daqiang Yuan'
'Maochun Hong'

_publ_section_title
;
 In Situ Construction of a Coordination Zirconocene Tetrahedron
;
_journal_name_full 'Inorganic Chemistry'
_journal_page_first 13815
_journal_page_last 13817
_journal_paper_doi 10.1021/ic402428m
_journal_volume 52
_journal_year 2013
_chemical_formula_moiety 'C108 H96 O40 Zr12, 4(Cl)'
_chemical_formula_sum 'C108 H96 Cl4 O40 Zr12'
_chemical_formula_weight 3270.28
_chemical_name_systematic
;
 ?
;
_space_group_crystal_system tetragonal
_space_group_IT_number 88
_space_group_name_Hall '-I 4ad'
_space_group_name_H-M_alt 'I 41/a :2'
_symmetry_space_group_name_Hall '-I 4ad'
_symmetry_space_group_name_H-M 'I 41/a :2'
_atom_sites_solution_hydrogens mixed
_audit_creation_method SHELXL-2013
_cell_angle_alpha 90
_cell_angle_beta 90
_cell_angle_gamma 90
_cell_formula_units_Z 4
_cell_length_a 33.6475(4)
_cell_length_b 33.6475(4)
_cell_length_c 17.4253(3)
_cell_measurement_reflns_used 9516
_cell_measurement_temperature 100.0(1)
_cell_measurement_theta_max 73.8330
_cell_measurement_theta_min 3.6940
_cell_volume 19728.1(5)
_computing_cell_refinement
;
CrysAlisPro, Agilent Technologies,
Version 1.171.36.28 (release 01-02-2013 CrysAlis171 .NET)
(compiled Feb  1 2013,16:14:44)
;
_computing_data_collection
;
CrysAlisPro, Agilent Technologies,
Version 1.171.36.28 (release 01-02-2013 CrysAlis171 .NET)
(compiled Feb  1 2013,16:14:44)
;
_computing_data_reduction
;
CrysAlisPro, Agilent Technologies,
Version 1.171.36.28 (release 01-02-2013 CrysAlis171 .NET)
(compiled Feb  1 2013,16:14:44)
;
_computing_structure_refinement 'SHELXL-2013 (Sheldrick, 2013)'
_computing_structure_solution 'SHELXS-2013 (Sheldrick, 2013)'
_diffrn_ambient_temperature 100.0(1)
_diffrn_detector_area_resol_mean 10.5594
_diffrn_measured_fraction_theta_full 0.995
_diffrn_measured_fraction_theta_max 0.962
_diffrn_measurement_device_type 'SuperNova, Dual, Cu at zero, Atlas'
_diffrn_measurement_method '\w scans'
_diffrn_radiation_type 'Cu K\a'
_diffrn_radiation_wavelength 1.54184
_diffrn_reflns_av_R_equivalents 0.0438
_diffrn_reflns_av_unetI/netI 0.0467
_diffrn_reflns_Laue_measured_fraction_full 0.995
_diffrn_reflns_Laue_measured_fraction_max 0.962
_diffrn_reflns_limit_h_max 38
_diffrn_reflns_limit_h_min -41
_diffrn_reflns_limit_k_max 40
_diffrn_reflns_limit_k_min -27
_diffrn_reflns_limit_l_max 21
_diffrn_reflns_limit_l_min -21
_diffrn_reflns_number 30485
_diffrn_reflns_point_group_measured_fraction_full 0.995
_diffrn_reflns_point_group_measured_fraction_max 0.962
_diffrn_reflns_theta_full 67.684
_diffrn_reflns_theta_max 75.320
_diffrn_reflns_theta_min 3.716
_diffrn_source 'SuperNova (Cu) x-ray Source'
_exptl_absorpt_coefficient_mu 5.890
_exptl_absorpt_correction_T_max 1.00000
_exptl_absorpt_correction_T_min 0.53233
_exptl_absorpt_correction_type multi-scan
_exptl_absorpt_process_details
;
CrysAlisPro, Agilent Technologies,
Version 1.171.36.28 (release 01-02-2013 CrysAlis171 .NET)
(compiled Feb  1 2013,16:14:44)
empirical absorption correction using spherical harmonics,
 implemented in SCALE3 ABSPACK scaling algorithm.
;
_exptl_crystal_colour colorless
_exptl_crystal_density_diffrn 1.101
_exptl_crystal_description needle
_exptl_crystal_F_000 6448
_exptl_crystal_size_max 0.170
_exptl_crystal_size_mid 0.060
_exptl_crystal_size_min 0.040
_refine_diff_density_max 2.188
_refine_diff_density_min -1.533
_refine_diff_density_rms 0.127
_refine_ls_extinction_method none
_refine_ls_goodness_of_fit_ref 1.163
_refine_ls_hydrogen_treatment constr
_refine_ls_matrix_type full
_refine_ls_number_parameters 370
_refine_ls_number_reflns 9819
_refine_ls_number_restraints 30
_refine_ls_restrained_S_all 1.171
_refine_ls_R_factor_all 0.1019
_refine_ls_R_factor_gt 0.0842
_refine_ls_shift/su_max 0.001
_refine_ls_shift/su_mean 0.000
_refine_ls_structure_factor_coef Fsqd
_refine_ls_weighting_details
;
 w=1/[\s^2^(Fo^2^)+(0.1047P)^2^+160.3618P]
 where P=(Fo^2^+2Fc^2^)/3
;
_refine_ls_weighting_scheme calc
_refine_ls_wR_factor_gt 0.2341
_refine_ls_wR_factor_ref 0.2478
_reflns_Friedel_coverage 0.000
_reflns_number_gt 7139
_reflns_number_total 9819
_reflns_threshold_expression 'I > 2\s(I)'
_cod_data_source_file ic402428m_si_002.cif
_cod_data_source_block Zr-tetrahedron-1
_cod_original_cell_volume 19728.1(6)
_cod_database_code 4337035
_shelx_space_group_comment
;
The symmetry employed for this shelxl refinement is uniquely defined
by the following loop, which should always be used as a source of
symmetry information in preference to the above space-group names.
They are only intended as comments.
;
_shelx_estimated_absorpt_t_min 0.434
_shelx_estimated_absorpt_t_max 0.799

loop_
_space_group_symop_operation_xyz
'x, y, z'
'-y+3/4, x+1/4, z+1/4'
'-x, -y+1/2, z'
'y+1/4, -x+1/4, z+1/4'
'x+1/2, y+1/2, z+1/2'
'-y+5/4, x+3/4, z+3/4'
'-x+1/2, -y+1, z+1/2'
'y+3/4, -x+3/4, z+3/4'
'-x, -y, -z'
'y-3/4, -x-1/4, -z-1/4'
'x, y-1/2, -z'
'-y-1/4, x-1/4, -z-1/4'
'-x+1/2, -y+1/2, -z+1/2'
'y-1/4, -x+1/4, -z+1/4'
'x+1/2, y, -z+1/2'
'-y+1/4, x+1/4, -z+1/4'

loop_
_atom_site_label
_atom_site_type_symbol
_atom_site_fract_x
_atom_site_fract_y
_atom_site_fract_z
_atom_site_U_iso_or_equiv
_atom_site_adp_type
_atom_site_occupancy
_atom_site_site_symmetry_order
_atom_site_calc_flag
_atom_site_refinement_flags_posn
_atom_site_refinement_flags_adp
Zr1 Zr 0.20855(2) 0.79843(3) 0.03246(4) 0.0544(2) Uani 1 1 d . .
Zr2 Zr 0.17217(2) 0.73618(2) 0.16519(4) 0.0523(2) Uani 1 1 d . .
Zr3 Zr 0.15097(2) 0.83346(3) 0.17376(4) 0.0557(2) Uani 1 1 d . .
Cl1 Cl 0.19769(9) 0.79595(9) 0.40952(11) 0.0763(8) Uani 1 1 d . .
O1 O 0.15919(15) 0.78563(18) 0.1000(3) 0.0489(13) Uani 1 1 d . .
O2 O 0.17402(18) 0.78574(19) 0.2405(3) 0.0555(14) Uani 1 1 d . .
H2O H 0.1821 0.7864 0.2867 0.067 Uiso 1 1 d R U
O3 O 0.22608(17) 0.7533(2) 0.1103(3) 0.0552(14) Uani 1 1 d . .
H3O H 0.2493 0.7441 0.1178 0.066 Uiso 1 1 d R U
O4 O 0.20657(18) 0.8432(2) 0.1193(3) 0.0581(15) Uani 1 1 d . .
H4O H 0.2240 0.8606 0.1296 0.070 Uiso 1 1 d R U
O5 O 0.16458(19) 0.8341(2) -0.0255(3) 0.0629(16) Uani 1 1 d . .
O6 O 0.1245(2) 0.8583(2) 0.0684(3) 0.0672(17) Uani 1 1 d . .
O7 O 0.0006(2) 0.9335(2) -0.2163(3) 0.0668(18) Uani 1 1 d . .
O8 O 0.0419(2) 0.9089(2) -0.3051(3) 0.0655(17) Uani 1 1 d . .
O9 O 0.1073(2) 0.7388(2) 0.1800(4) 0.0665(17) Uani 1 1 d . .
O10 O 0.09322(19) 0.8030(2) 0.1864(4) 0.0676(18) Uani 1 1 d . .
C1 C 0.2422(4) 0.8211(5) -0.0895(8) 0.094(4) Uani 1 1 d . U
H1 H 0.2263 0.8254 -0.1337 0.113 Uiso 1 1 calc R U
C2 C 0.2600(4) 0.7836(5) -0.0685(9) 0.106(4) Uani 1 1 d . U
H2 H 0.2582 0.7586 -0.0937 0.127 Uiso 1 1 calc R U
C3 C 0.2817(4) 0.7940(4) 0.0016(7) 0.085(3) Uani 1 1 d . U
H3 H 0.2975 0.7766 0.0318 0.102 Uiso 1 1 calc R U
C4 C 0.2753(5) 0.8313(5) 0.0147(9) 0.109(4) Uani 1 1 d . U
H4 H 0.2863 0.8453 0.0571 0.130 Uiso 1 1 calc R U
C5 C 0.2513(5) 0.8482(5) -0.0387(11) 0.120(5) Uani 1 1 d . U
H5 H 0.2426 0.8750 -0.0392 0.144 Uiso 1 1 calc R U
C6 C 0.2171(3) 0.6975(3) 0.2527(7) 0.079(3) Uani 1 1 d . .
H6 H 0.2416 0.7097 0.2655 0.095 Uiso 1 1 calc R U
C7 C 0.2109(4) 0.6732(3) 0.1898(6) 0.078(3) Uani 1 1 d . .
H7 H 0.2299 0.6658 0.1521 0.094 Uiso 1 1 calc R U
C8 C 0.1711(5) 0.6619(3) 0.1933(7) 0.090(4) Uani 1 1 d . .
H8 H 0.1579 0.6447 0.1583 0.108 Uiso 1 1 calc R U
C9 C 0.1539(4) 0.6803(5) 0.2581(9) 0.106(5) Uani 1 1 d . .
H9 H 0.1270 0.6783 0.2738 0.127 Uiso 1 1 calc R U
C10 C 0.1828(5) 0.7014(4) 0.2938(6) 0.088(4) Uani 1 1 d . .
H10 H 0.1798 0.7164 0.3396 0.106 Uiso 1 1 calc R U
C11 C 0.1753(4) 0.8769(4) 0.2815(6) 0.081(3) Uani 1 1 d . .
H11 H 0.2006 0.8709 0.3027 0.097 Uiso 1 1 calc R U
C12 C 0.1388(5) 0.8626(4) 0.3060(6) 0.090(4) Uani 1 1 d . .
H12 H 0.1348 0.8449 0.3478 0.108 Uiso 1 1 calc R U
C13 C 0.1090(4) 0.8782(4) 0.2595(7) 0.095(4) Uani 1 1 d . .
H13 H 0.0814 0.8730 0.2647 0.114 Uiso 1 1 calc R U
C14 C 0.1258(5) 0.9020(4) 0.2057(7) 0.093(4) Uani 1 1 d . .
H14 H 0.1121 0.9159 0.1663 0.112 Uiso 1 1 calc R U
C15 C 0.1674(5) 0.9026(4) 0.2182(6) 0.085(3) Uani 1 1 d . .
H15 H 0.1865 0.9173 0.1898 0.102 Uiso 1 1 calc R U
C16 C 0.1329(3) 0.8517(3) -0.0021(5) 0.062(2) Uani 1 1 d . .
C17 C 0.1058(3) 0.8678(3) -0.0618(5) 0.061(2) Uani 1 1 d . .
C18 C 0.0728(3) 0.8873(4) -0.0420(5) 0.073(3) Uani 1 1 d . .
H18 H 0.0661 0.8901 0.0106 0.087 Uiso 1 1 calc R U
C19 C 0.0477(3) 0.9037(4) -0.0994(5) 0.073(3) Uani 1 1 d . .
H19 H 0.0245 0.9182 -0.0858 0.088 Uiso 1 1 calc R U
C20 C 0.0577(3) 0.8981(3) -0.1754(5) 0.063(2) Uani 1 1 d . .
C21 C 0.0900(3) 0.8779(4) -0.1937(5) 0.085(4) Uani 1 1 d . .
H21 H 0.0958 0.8736 -0.2464 0.102 Uiso 1 1 calc R U
C22 C 0.1160(4) 0.8627(5) -0.1387(6) 0.101(5) Uani 1 1 d . .
H22 H 0.1397 0.8493 -0.1530 0.121 Uiso 1 1 calc R U
C23 C 0.0314(3) 0.9141(3) -0.2367(5) 0.066(3) Uani 1 1 d . .
C24 C 0.0830(3) 0.7675(3) 0.1805(5) 0.066(3) Uani 1 1 d . .
C25 C 0.0280(4) 0.7191(4) 0.1795(8) 0.087(3) Uani 1 1 d . .
H25 H 0.0472 0.6983 0.1807 0.104 Uiso 1 1 calc R U
C26 C 0.0396(4) 0.7591(4) 0.1785(6) 0.074(3) Uani 1 1 d . .
C27 C 0.0130(4) 0.7892(4) 0.1786(8) 0.091(4) Uani 1 1 d . .
H27 H 0.0219 0.8159 0.1781 0.109 Uiso 1 1 calc R U

loop_
_atom_site_aniso_label
_atom_site_aniso_U_11
_atom_site_aniso_U_22
_atom_site_aniso_U_33
_atom_site_aniso_U_23
_atom_site_aniso_U_13
_atom_site_aniso_U_12
Zr1 0.0521(4) 0.0833(5) 0.0277(3) -0.0036(3) -0.0133(3) -0.0035(3)
Zr2 0.0534(4) 0.0716(5) 0.0319(3) -0.0049(3) -0.0151(3) 0.0006(3)
Zr3 0.0610(5) 0.0723(5) 0.0337(3) 0.0002(3) -0.0091(3) 0.0092(4)
Cl1 0.0932(17) 0.1049(19) 0.0310(9) -0.0107(10) -0.0005(10) 0.0317(15)
O1 0.045(3) 0.070(4) 0.032(2) 0.004(2) -0.018(2) 0.002(2)
O2 0.061(3) 0.075(4) 0.030(2) -0.004(2) -0.011(2) 0.008(3)
O3 0.047(3) 0.087(4) 0.031(2) -0.007(3) -0.012(2) 0.002(3)
O4 0.060(3) 0.085(4) 0.029(2) -0.003(3) -0.011(2) -0.009(3)
O5 0.058(4) 0.089(5) 0.041(3) 0.009(3) -0.019(3) 0.006(3)
O6 0.075(4) 0.086(5) 0.041(3) 0.008(3) -0.018(3) 0.004(3)
O7 0.086(5) 0.077(4) 0.037(3) 0.022(3) -0.014(3) 0.005(4)
O8 0.082(4) 0.079(4) 0.035(3) 0.021(3) -0.006(3) 0.003(3)
O9 0.067(4) 0.081(5) 0.052(3) 0.005(3) -0.018(3) 0.002(3)
O10 0.050(3) 0.098(5) 0.055(3) 0.005(3) 0.001(3) 0.017(3)
C1 0.089(5) 0.119(6) 0.075(5) 0.019(4) -0.003(4) 0.000(4)
C2 0.105(6) 0.110(6) 0.104(6) -0.030(4) 0.023(4) -0.007(4)
C3 0.079(5) 0.097(5) 0.079(5) 0.009(4) 0.003(4) 0.002(4)
C4 0.105(6) 0.117(6) 0.104(6) -0.007(4) 0.005(4) -0.016(4)
C5 0.117(6) 0.115(6) 0.128(7) 0.008(5) 0.018(5) 0.003(5)
C6 0.074(7) 0.082(7) 0.082(7) 0.008(6) -0.052(6) -0.012(6)
C7 0.104(9) 0.074(7) 0.057(6) 0.010(5) 0.003(6) 0.017(6)
C8 0.135(11) 0.069(7) 0.067(7) 0.013(5) -0.062(8) -0.017(7)
C9 0.076(8) 0.140(13) 0.103(10) 0.057(10) -0.007(8) 0.019(8)
C10 0.143(12) 0.087(8) 0.034(4) 0.007(5) -0.007(6) 0.030(8)
C11 0.104(9) 0.084(7) 0.054(5) -0.024(5) -0.016(6) 0.025(7)
C12 0.138(12) 0.084(8) 0.047(5) 0.003(5) 0.012(6) 0.027(8)
C13 0.110(10) 0.110(10) 0.064(7) -0.004(7) 0.018(7) 0.032(8)
C14 0.136(12) 0.077(8) 0.066(7) -0.004(6) -0.021(7) 0.010(8)
C15 0.126(11) 0.081(7) 0.048(5) -0.022(5) 0.008(6) 0.003(7)
C16 0.067(6) 0.081(6) 0.037(4) 0.005(4) -0.016(4) -0.003(5)
C17 0.065(6) 0.081(6) 0.038(4) 0.009(4) -0.013(4) 0.008(5)
C18 0.079(7) 0.102(8) 0.037(4) 0.022(5) -0.008(4) 0.013(6)
C19 0.061(6) 0.117(9) 0.041(4) 0.029(5) -0.004(4) 0.017(6)
C20 0.074(6) 0.074(6) 0.041(4) 0.018(4) -0.007(4) 0.000(5)
C21 0.081(7) 0.136(11) 0.039(4) 0.021(6) -0.015(5) 0.034(7)
C22 0.106(9) 0.157(13) 0.040(5) 0.020(6) -0.017(6) 0.047(9)
C23 0.079(6) 0.076(6) 0.044(5) 0.031(4) -0.008(4) 0.008(5)
C24 0.091(7) 0.054(5) 0.053(5) 0.002(4) -0.019(5) 0.019(5)
C25 0.081(8) 0.072(7) 0.108(9) 0.007(7) 0.003(7) 0.010(6)
C26 0.080(7) 0.082(7) 0.061(6) -0.003(5) -0.005(5) 0.011(6)
C27 0.083(8) 0.069(7) 0.122(11) 0.004(7) 0.000(7) 0.004(6)

loop_
_atom_type_symbol
_atom_type_description
_atom_type_scat_dispersion_real
_atom_type_scat_dispersion_imag
_atom_type_scat_source
C C 0.0181 0.0091 'International Tables Vol C Tables 4.2.6.8 and 6.1.1.4'
H H 0.0000 0.0000 'International Tables Vol C Tables 4.2.6.8 and 6.1.1.4'
O O 0.0492 0.0322 'International Tables Vol C Tables 4.2.6.8 and 6.1.1.4'
Cl Cl 0.3639 0.7018 'International Tables Vol C Tables 4.2.6.8 and 6.1.1.4'
Zr Zr -0.1862 2.2449 'International Tables Vol C Tables 4.2.6.8 and 6.1.1.4'

loop_
_geom_angle_atom_site_label_1
_geom_angle_atom_site_label_2
_geom_angle_atom_site_label_3
_geom_angle
_geom_angle_site_symmetry_1
_geom_angle_site_symmetry_3
O1 Zr1 O3 73.2(2) . .
O1 Zr1 O4 73.7(2) . .
O3 Zr1 O4 93.4(2) . .
O1 Zr1 O5 80.4(2) . .
O3 Zr1 O5 152.8(2) . .
O4 Zr1 O5 85.3(2) . .
O1 Zr1 O7 80.4(2) . 10_565
O3 Zr1 O7 84.5(2) . 10_565
O4 Zr1 O7 153.5(3) . 10_565
O5 Zr1 O7 84.8(3) . 10_565
O1 Zr1 C2 154.6(4) . .
O3 Zr1 C2 96.5(4) . .
O4 Zr1 C2 131.0(4) . .
O5 Zr1 C2 104.8(4) . .
O7 Zr1 C2 75.4(4) 10_565 .
O1 Zr1 C4 150.6(4) . .
O3 Zr1 C4 98.3(4) . .
O4 Zr1 C4 78.8(4) . .
O5 Zr1 C4 108.0(5) . .
O7 Zr1 C4 127.6(4) 10_565 .
C2 Zr1 C4 52.3(5) . .
O1 Zr1 C3 152.5(3) . .
O3 Zr1 C3 79.8(3) . .
O4 Zr1 C3 102.9(3) . .
O5 Zr1 C3 127.0(3) . .
O7 Zr1 C3 102.7(4) 10_565 .
C2 Zr1 C3 33.8(4) . .
C4 Zr1 C3 29.7(4) . .
O1 Zr1 C1 153.7(3) . .
O3 Zr1 C1 129.0(4) . .
O4 Zr1 C1 113.4(4) . .
O5 Zr1 C1 75.3(4) . .
O7 Zr1 C1 87.5(4) 10_565 .
C2 Zr1 C1 33.2(5) . .
C4 Zr1 C1 50.6(5) . .
C3 Zr1 C1 53.2(4) . .
O1 Zr1 C5 150.2(4) . .
O3 Zr1 C5 129.0(5) . .
O4 Zr1 C5 84.2(5) . .
O5 Zr1 C5 78.0(5) . .
O7 Zr1 C5 117.4(5) 10_565 .
C2 Zr1 C5 53.0(5) . .
C4 Zr1 C5 31.2(5) . .
C3 Zr1 C5 51.7(5) . .
C1 Zr1 C5 30.0(5) . .
O1 Zr1 Zr3 36.37(16) . .
O3 Zr1 Zr3 86.71(15) . .
O4 Zr1 Zr3 38.05(17) . .
O5 Zr1 Zr3 75.60(17) . .
O7 Zr1 Zr3 115.54(19) 10_565 .
C2 Zr1 Zr3 169.0(4) . .
C4 Zr1 Zr3 116.8(4) . .
C3 Zr1 Zr3 137.9(3) . .
C1 Zr1 Zr3 140.6(4) . .
C5 Zr1 Zr3 117.1(4) . .
O1 Zr1 Zr2 35.78(15) . .
O3 Zr1 Zr2 38.04(16) . .
O4 Zr1 Zr2 86.57(16) . .
O5 Zr1 Zr2 114.87(18) . .
O7 Zr1 Zr2 75.57(18) 10_565 .
C2 Zr1 Zr2 127.5(4) . .
C4 Zr1 Zr2 133.1(4) . .
C3 Zr1 Zr2 117.8(3) . .
C1 Zr1 Zr2 158.9(4) . .
C5 Zr1 Zr2 163.5(4) . .
Zr3 Zr1 Zr2 60.08(2) . .
O1 Zr2 O2 73.3(2) . .
O1 Zr2 O3 73.4(2) . .
O2 Zr2 O3 92.3(2) . .
O1 Zr2 O8 79.7(2) . 10_565
O2 Zr2 O8 152.7(2) . 10_565
O3 Zr2 O8 84.1(2) . 10_565
O1 Zr2 O9 79.8(2) . .
O2 Zr2 O9 85.7(2) . .
O3 Zr2 O9 152.5(2) . .
O8 Zr2 O9 85.3(3) 10_565 .
O1 Zr2 C6 151.8(3) . .
O2 Zr2 C6 90.8(3) . .
O3 Zr2 C6 84.3(3) . .
O8 Zr2 C6 115.6(3) 10_565 .
O9 Zr2 C6 123.1(4) . .
O1 Zr2 C7 151.7(3) . .
O2 Zr2 C7 122.6(3) . .
O3 Zr2 C7 82.1(3) . .
O8 Zr2 C7 83.8(3) 10_565 .
O9 Zr2 C7 121.7(4) . .
C6 Zr2 C7 31.9(4) . .
O1 Zr2 C8 153.5(3) . .
O2 Zr2 C8 130.7(3) . .
O3 Zr2 C8 111.3(4) . .
O8 Zr2 C8 75.1(3) 10_565 .
O9 Zr2 C8 90.2(4) . .
C6 Zr2 C8 51.8(3) . .
C7 Zr2 C8 31.9(4) . .
O1 Zr2 C10 152.0(3) . .
O2 Zr2 C10 79.2(3) . .
O3 Zr2 C10 113.4(4) . .
O8 Zr2 C10 127.0(3) 10_565 .
O9 Zr2 C10 93.1(4) . .
C6 Zr2 C10 31.2(4) . .
C7 Zr2 C10 52.7(4) . .
C8 Zr2 C10 51.9(4) . .
O1 Zr2 C9 153.1(3) . .
O2 Zr2 C9 101.2(5) . .
O3 Zr2 C9 133.4(3) . .
O8 Zr2 C9 100.9(5) 10_565 .
O9 Zr2 C9 73.5(3) . .
C6 Zr2 C9 51.5(4) . .
C7 Zr2 C9 53.0(4) . .
C8 Zr2 C9 32.1(5) . .
C10 Zr2 C9 30.8(4) . .
O1 Zr2 Zr1 36.18(15) . .
O2 Zr2 Zr1 85.70(16) . .
O3 Zr2 Zr1 37.85(16) . .
O8 Zr2 Zr1 74.86(19) 10_565 .
O9 Zr2 Zr1 114.74(17) . .
C6 Zr2 Zr1 121.6(3) . .
C7 Zr2 Zr1 117.0(3) . .
C8 Zr2 Zr1 138.7(4) . .
C10 Zr2 Zr1 147.2(4) . .
C9 Zr2 Zr1 169.9(4) . .
O1 Zr2 Zr3 36.05(15) . .
O2 Zr2 Zr3 38.00(15) . .
O3 Zr2 Zr3 86.41(18) . .
O8 Zr2 Zr3 114.68(18) 10_565 .
O9 Zr2 Zr3 75.20(19) . .
C6 Zr2 Zr3 127.4(3) . .
C7 Zr2 Zr3 157.2(3) . .
C8 Zr2 Zr3 161.1(4) . .
C10 Zr2 Zr3 116.0(3) . .
C9 Zr2 Zr3 129.7(4) . .
Zr1 Zr2 Zr3 59.90(2) . .
O1 Zr3 O4 74.0(2) . .
O1 Zr3 O2 72.8(2) . .
O4 Zr3 O2 92.2(2) . .
O1 Zr3 O6 80.3(2) . .
O4 Zr3 O6 85.7(2) . .
O2 Zr3 O6 152.6(2) . .
O1 Zr3 O10 79.6(2) . .
O4 Zr3 O10 153.0(2) . .
O2 Zr3 O10 85.2(2) . .
O6 Zr3 O10 84.5(3) . .
O1 Zr3 C15 151.4(3) . .
O4 Zr3 C15 78.5(4) . .
O2 Zr3 C15 116.7(3) . .
O6 Zr3 C15 89.7(3) . .
O10 Zr3 C15 126.4(4) . .
O1 Zr3 C11 150.2(3) . .
O4 Zr3 C11 87.6(4) . .
O2 Zr3 C11 85.0(3) . .
O6 Zr3 C11 122.1(3) . .
O10 Zr3 C11 118.8(4) . .
C15 Zr3 C11 32.9(4) . .
O1 Zr3 C14 152.9(3) . .
O4 Zr3 C14 104.7(4) . .
O2 Zr3 C14 133.8(3) . .
O6 Zr3 C14 72.6(3) . .
O10 Zr3 C14 96.2(4) . .
C15 Zr3 C14 32.7(4) . .
C11 Zr3 C14 54.0(4) . .
O1 Zr3 C12 151.9(3) . .
O4 Zr3 C12 119.3(4) . .
O2 Zr3 C12 81.6(3) . .
O6 Zr3 C12 123.0(3) . .
O10 Zr3 C12 87.0(4) . .
C15 Zr3 C12 53.0(4) . .
C11 Zr3 C12 31.8(4) . .
C14 Zr3 C12 52.5(4) . .
O1 Zr3 C13 153.4(4) . .
O4 Zr3 C13 131.3(4) . .
O2 Zr3 C13 109.1(3) . .
O6 Zr3 C13 92.4(4) . .
O10 Zr3 C13 74.2(4) . .
C15 Zr3 C13 52.8(5) . .
C11 Zr3 C13 53.1(5) . .
C14 Zr3 C13 31.1(4) . .
C12 Zr3 C13 31.8(4) . .
O1 Zr3 Zr1 36.43(16) . .
O4 Zr3 Zr1 38.29(16) . .
O2 Zr3 Zr1 85.72(15) . .
O6 Zr3 Zr1 75.78(19) . .
O10 Zr3 Zr1 114.78(18) . .
C15 Zr3 Zr1 115.1(3) . .
C11 Zr3 Zr1 124.4(3) . .
C14 Zr3 Zr1 132.8(3) . .
C12 Zr3 Zr1 153.8(4) . .
C13 Zr3 Zr1 163.8(3) . .
O1 Zr3 Zr2 35.72(14) . .
O4 Zr3 Zr2 86.70(18) . .
O2 Zr3 Zr2 37.88(15) . .
O6 Zr3 Zr2 114.75(19) . .
O10 Zr3 Zr2 74.85(19) . .
C15 Zr3 Zr2 150.5(3) . .
C11 Zr3 Zr2 122.1(3) . .
C14 Zr3 Zr2 167.2(3) . .
C12 Zr3 Zr2 116.9(3) . .
C13 Zr3 Zr2 136.1(3) . .
Zr1 Zr3 Zr2 60.02(2) . .
Zr2 O1 Zr3 108.2(2) . .
Zr2 O1 Zr1 108.0(2) . .
Zr3 O1 Zr1 107.2(3) . .
Zr2 O2 Zr3 104.1(2) . .
Zr2 O2 H2O 127.9 . .
Zr3 O2 H2O 127.9 . .
Zr1 O3 Zr2 104.1(2) . .
Zr1 O3 H3O 127.9 . .
Zr2 O3 H3O 128.0 . .
Zr3 O4 Zr1 103.7(3) . .
Zr3 O4 H4O 128.2 . .
Zr1 O4 H4O 128.1 . .
C16 O5 Zr1 132.5(5) . .
C16 O6 Zr3 130.1(7) . .
C23 O7 Zr1 131.7(6) . 12_665
C23 O8 Zr2 133.2(7) . 12_665
C24 O9 Zr2 132.3(7) . .
C24 O10 Zr3 132.8(7) . .
C5 C1 C2 110.0(14) . .
C5 C1 Zr1 75.3(9) . .
C2 C1 Zr1 73.1(8) . .
C5 C1 H1 125.0 . .
C2 C1 H1 125.0 . .
Zr1 C1 H1 118.3 . .
C1 C2 C3 102.1(12) . .
C1 C2 Zr1 73.6(8) . .
C3 C2 Zr1 73.3(7) . .
C1 C2 H2 129.0 . .
C3 C2 H2 129.0 . .
Zr1 C2 H2 116.9 . .
C4 C3 C2 107.3(14) . .
C4 C3 Zr1 75.1(9) . .
C2 C3 Zr1 72.9(7) . .
C4 C3 H3 126.4 . .
C2 C3 H3 126.4 . .
Zr1 C3 H3 117.6 . .
C3 C4 C5 112.6(16) . .
C3 C4 Zr1 75.2(9) . .
C5 C4 Zr1 74.8(10) . .
C3 C4 H4 123.7 . .
C5 C4 H4 123.7 . .
Zr1 C4 H4 117.8 . .
C1 C5 C4 108.1(16) . .
C1 C5 Zr1 74.8(10) . .
C4 C5 Zr1 74.0(10) . .
C1 C5 H5 126.0 . .
C4 C5 H5 126.0 . .
Zr1 C5 H5 117.3 . .
C10 C6 C7 110.4(10) . .
C10 C6 Zr2 76.1(6) . .
C7 C6 Zr2 74.6(6) . .
C10 C6 H6 124.8 . .
C7 C6 H6 124.8 . .
Zr2 C6 H6 116.3 . .
C6 C7 C8 105.7(11) . .
C6 C7 Zr2 73.5(6) . .
C8 C7 Zr2 75.0(7) . .
C6 C7 H7 127.2 . .
C8 C7 H7 127.2 . .
Zr2 C7 H7 116.7 . .
C7 C8 C9 108.0(11) . .
C7 C8 Zr2 73.1(7) . .
C9 C8 Zr2 74.2(8) . .
C7 C8 H8 126.0 . .
C9 C8 H8 126.0 . .
Zr2 C8 H8 118.5 . .
C10 C9 C8 107.6(12) . .
C10 C9 Zr2 74.5(8) . .
C8 C9 Zr2 73.7(7) . .
C10 C9 H9 126.2 . .
C8 C9 H9 126.2 . .
Zr2 C9 H9 117.7 . .
C9 C10 C6 108.3(11) . .
C9 C10 Zr2 74.7(7) . .
C6 C10 Zr2 72.7(6) . .
C9 C10 H10 125.8 . .
C6 C10 H10 125.8 . .
Zr2 C10 H10 118.6 . .
C12 C11 C15 106.6(11) . .
C12 C11 Zr3 74.9(7) . .
C15 C11 Zr3 73.4(6) . .
C12 C11 H11 126.7 . .
C15 C11 H11 126.7 . .
Zr3 C11 H11 117.2 . .
C11 C12 C13 109.1(11) . .
C11 C12 Zr3 73.3(6) . .
C13 C12 Zr3 74.5(7) . .
C11 C12 H12 125.4 . .
C13 C12 H12 125.4 . .
Zr3 C12 H12 118.6 . .
C14 C13 C12 108.9(14) . .
C14 C13 Zr3 73.3(7) . .
C12 C13 Zr3 73.7(7) . .
C14 C13 H13 125.5 . .
C12 C13 H13 125.5 . .
Zr3 C13 H13 119.3 . .
C13 C14 C15 108.3(12) . .
C13 C14 Zr3 75.6(8) . .
C15 C14 Zr3 73.5(7) . .
C13 C14 H14 125.9 . .
C15 C14 H14 125.9 . .
Zr3 C14 H14 117.0 . .
C14 C15 C11 107.1(12) . .
C14 C15 Zr3 73.8(7) . .
C11 C15 Zr3 73.7(7) . .
C14 C15 H15 126.5 . .
C11 C15 H15 126.5 . .
Zr3 C15 H15 118.1 . .
O6 C16 O5 124.6(8) . .
O6 C16 C17 118.2(9) . .
O5 C16 C17 117.0(8) . .
C18 C17 C22 120.9(9) . .
C18 C17 C16 120.6(8) . .
C22 C17 C16 118.5(9) . .
C17 C18 C19 120.2(9) . .
C17 C18 H18 119.9 . .
C19 C18 H18 119.9 . .
C20 C19 C18 118.5(10) . .
C20 C19 H19 120.7 . .
C18 C19 H19 120.7 . .
C21 C20 C19 120.2(9) . .
C21 C20 C23 120.1(9) . .
C19 C20 C23 119.7(9) . .
C20 C21 C22 122.6(10) . .
C20 C21 H21 118.7 . .
C22 C21 H21 118.7 . .
C17 C22 C21 117.5(11) . .
C17 C22 H22 121.2 . .
C21 C22 H22 121.2 . .
O8 C23 O7 124.4(8) . .
O8 C23 C20 117.7(9) . .
O7 C23 C20 117.9(8) . .
O10 C24 O9 123.6(11) . .
O10 C24 C26 116.9(9) . .
O9 C24 C26 119.4(10) . .
C26 C25 C27 117.6(11) . 3_565
C26 C25 H25 121.2 . .
C27 C25 H25 121.2 3_565 .
C27 C26 C25 122.2(12) . .
C27 C26 C24 120.7(11) . .
C25 C26 C24 117.0(10) . .
C26 C27 C25 120.2(12) . 3_565
C26 C27 H27 119.9 . .
C25 C27 H27 119.9 3_565 .

loop_
_geom_bond_atom_site_label_1
_geom_bond_atom_site_label_2
_geom_bond_distance
_geom_bond_site_symmetry_2
Zr1 O1 2.081(6) .
Zr1 O3 2.121(6) .
Zr1 O4 2.135(6) .
Zr1 O5 2.157(6) .
Zr1 O7 2.183(6) 10_565
Zr1 C2 2.519(14) .
Zr1 C4 2.523(15) .
Zr1 C3 2.524(12) .
Zr1 C1 2.526(13) .
Zr1 C5 2.532(17) .
Zr1 Zr3 3.3475(10) .
Zr1 Zr2 3.3517(11) .
Zr2 O1 2.061(5) .
Zr2 O2 2.123(6) .
Zr2 O3 2.130(6) .
Zr2 O8 2.185(6) 10_565
Zr2 O9 2.199(7) .
Zr2 C6 2.511(9) .
Zr2 C7 2.525(11) .
Zr2 C8 2.549(11) .
Zr2 C10 2.553(10) .
Zr2 C9 2.556(13) .
Zr2 Zr3 3.3535(12) .
Zr3 O1 2.078(6) .
Zr3 O4 2.123(6) .
Zr3 O2 2.129(6) .
Zr3 O6 2.205(6) .
Zr3 O10 2.207(7) .
Zr3 C15 2.513(12) .
Zr3 C11 2.517(10) .
Zr3 C14 2.518(13) .
Zr3 C12 2.537(11) .
Zr3 C13 2.547(12) .
O2 H2O 0.8498 .
O3 H3O 0.8500 .
O4 H4O 0.8498 .
O5 C16 1.284(12) .
O6 C16 1.279(11) .
O7 C23 1.275(12) .
O7 Zr1 2.183(6) 12_665
O8 C23 1.255(11) .
O8 Zr2 2.185(6) 12_665
O9 C24 1.265(11) .
O10 C24 1.249(12) .
C1 C5 1.31(2) .
C1 C2 1.44(2) .
C1 H1 0.9500 .
C2 C3 1.465(19) .
C2 H2 0.9500 .
C3 C4 1.292(19) .
C3 H3 0.9500 .
C4 C5 1.36(2) .
C4 H4 0.9500 .
C5 H5 0.9500 .
C6 C10 1.362(17) .
C6 C7 1.383(16) .
C6 H6 0.9500 .
C7 C8 1.393(18) .
C7 H7 0.9500 .
C8 C9 1.41(2) .
C8 H8 0.9500 .
C9 C10 1.36(2) .
C9 H9 0.9500 .
C10 H10 0.9500 .
C11 C12 1.386(18) .
C11 C15 1.425(16) .
C11 H11 0.9500 .
C12 C13 1.392(18) .
C12 H12 0.9500 .
C13 C14 1.358(18) .
C13 H13 0.9500 .
C14 C15 1.417(19) .
C14 H14 0.9500 .
C15 H15 0.9500 .
C16 C17 1.488(11) .
C17 C18 1.335(14) .
C17 C22 1.393(14) .
C18 C19 1.422(12) .
C18 H18 0.9500 .
C19 C20 1.379(13) .
C19 H19 0.9500 .
C20 C21 1.323(15) .
C20 C23 1.486(12) .
C21 C22 1.395(13) .
C21 H21 0.9500 .
C22 H22 0.9500 .
C24 C26 1.486(16) .
C25 C26 1.402(16) .
C25 C27 1.408(18) 3_565
C25 H25 0.9500 .
C26 C27 1.352(16) .
C27 C25 1.408(18) 3_565
C27 H27 0.9500 .

loop_
_platon_squeeze_void_nr
_platon_squeeze_void_average_x
_platon_squeeze_void_average_y
_platon_squeeze_void_average_z
_platon_squeeze_void_volume
_platon_squeeze_void_count_electrons
_platon_squeeze_void_content
1 -0.005 -0.004 0.000 10204 3136 ' '
